data_4073514
loop_
_publ_author_name
'Weng, Wei'
'Chen, Chun-Hsing'
'Foxman, Bruce M.'
'Ozerov, Oleg V.'

_publ_section_title
;
 Palladium Complexes of a P2C Ligand Containing a Central Carbene Moiety
;
_journal_issue 14
_journal_name_full Organometallics
_journal_page_first 3315
_journal_paper_doi 10.1021/om700414t
_journal_volume 26
_journal_year 2007
_chemical_formula_moiety 'C21.00 H35.00 Cl1.00 N2 P2 Pd1.00'
_chemical_formula_sum 'C21 H35 Cl N2 P2 Pd'
_chemical_formula_weight 519.32
_space_group_IT_number 14
_symmetry_cell_setting monoclinic
_symmetry_space_group_name_Hall '-P 2yn'
_symmetry_space_group_name_H-M 'P 1 21/n 1'
_atom_sites_solution_hydrogens geom
_atom_sites_solution_primary direct
_audit_creation_date 06-06-09
_audit_creation_method CRYSTALS_ver_12.84
_cell_angle_alpha 90
_cell_angle_beta 94.668(5)
_cell_angle_gamma 90
_cell_formula_units_Z 4
_cell_length_a 11.322(3)
_cell_length_b 14.515(4)
_cell_length_c 14.630(4)
_cell_measurement_reflns_used 6889
_cell_measurement_temperature 120
_cell_measurement_theta_max 30
_cell_measurement_theta_min 2
_cell_volume 2396.3(11)
_computing_cell_refinement 'DENZO/SCALEPACK (Otwinowski & Minor, 1997)'
_computing_data_collection 'COLLECT (Nonius, 1997-2001).'
_computing_data_reduction 'DENZO/SCALEPACK (Otwinowski & Minor, 1997)'
_computing_molecular_graphics 'CAMERON (Watkin et al., 1996)'
_computing_publication_material 'CRYSTALS (Betteridge et al., 2003)'
_computing_structure_refinement 'CRYSTALS (Betteridge et al., 2003)'
_computing_structure_solution 'SHELXS 86 (Sheldrick, 1986)'
_diffrn_ambient_temperature 120
_diffrn_measured_fraction_theta_full 0.999
_diffrn_measured_fraction_theta_max 0.999
_diffrn_measurement_device_type 'Nonius KappaCCD'
_diffrn_measurement_method '\f & \w scans'
_diffrn_radiation_monochromator graphite
_diffrn_radiation_type 'Mo K\a'
_diffrn_radiation_wavelength 0.71073
_diffrn_reflns_av_R_equivalents 0.037
_diffrn_reflns_limit_h_max 15
_diffrn_reflns_limit_h_min -15
_diffrn_reflns_limit_k_max 20
_diffrn_reflns_limit_k_min -19
_diffrn_reflns_limit_l_max 20
_diffrn_reflns_limit_l_min -20
_diffrn_reflns_number 25358
_diffrn_reflns_theta_full 29.888
_diffrn_reflns_theta_max 29.888
_diffrn_reflns_theta_min 1.980
_diffrn_standards_number 0
_exptl_absorpt_coefficient_mu 1.028
_exptl_absorpt_correction_T_max 0.87
_exptl_absorpt_correction_T_min 0.81
_exptl_absorpt_correction_type multi-scan
_exptl_absorpt_process_details 'DENZO/SCALEPACK (Otwinowski & Minor, 1997)'
_exptl_crystal_colour orange
_exptl_crystal_density_diffrn 1.439
_exptl_crystal_description needle
_exptl_crystal_F_000 1071.997
_exptl_crystal_size_max 0.46
_exptl_crystal_size_mid 0.20
_exptl_crystal_size_min 0.13
_refine_diff_density_max 0.71
_refine_diff_density_min -0.59
_refine_ls_extinction_method None
_refine_ls_goodness_of_fit_ref 0.8027
_refine_ls_hydrogen_treatment noref
_refine_ls_matrix_type full
_refine_ls_number_parameters 257
_refine_ls_number_reflns 6897
_refine_ls_number_restraints 0
_refine_ls_R_factor_all 0.0425
_refine_ls_R_factor_gt 0.0275
_refine_ls_shift/su_max 0.003982
_refine_ls_structure_factor_coef Fsqd
_refine_ls_weighting_details
;
 Method= Modified Sheldrick 
 w=1/[\s^2^(F^2^) + ( 0.01P)^2^ + 0.00P] 
 ,where P=(max(Fo^2^,0) + 2Fc^2^)/3 
;
_refine_ls_weighting_scheme calc
_refine_ls_wR_factor_all 0.0559
_refine_ls_wR_factor_gt 0.0528
_refine_ls_wR_factor_ref 0.0559
_reflns_limit_h_max 15
_reflns_limit_h_min -15
_reflns_limit_k_max 20
_reflns_limit_k_min 0
_reflns_limit_l_max 20
_reflns_limit_l_min 0
_reflns_number_gt 5166
_reflns_number_total 6914
_reflns_threshold_expression I>2.0\s(I)
_oxford_diffrn_Wilson_B_factor 1.63
_oxford_diffrn_Wilson_scale 13.33
_oxford_refine_ls_scale 0.28706(11)
_oxford_structure_analysis_title 'Oz068 in P2(1)/n'
_cod_data_source_file om700414t-file001.cif
_cod_data_source_block Compound2_cif
_cod_depositor_comments
;
The following automatic conversions were performed:

'_symmetry_cell_setting' value 'Monoclinic' changed to 'monoclinic'
according to /home/saulius/struct/CIF-dictionaries/cif_core.dic
dictionary named 'cif_core.dic' version 2.4.1 from 2010-06-29.

Automatic conversion script
Id: cif_fix_values 1715 2011-07-08 13:25:40Z adriana 
;
_cod_original_cell_volume 2396.4(11)
_cod_original_sg_symbol_H-M 'P 1 21/n 1 '
_cod_original_formula_sum 'C21.00 H35.00 Cl1.00 N2 P2 Pd1.00'
_cod_database_code 4073514

loop_
_symmetry_equiv_pos_as_xyz
x,y,z
-x,-y,-z
-x+1/2,y+1/2,-z+1/2
x+1/2,-y+1/2,z+1/2

loop_
_atom_site_label
_atom_site_type_symbol
_atom_site_fract_x
_atom_site_fract_y
_atom_site_fract_z
_atom_site_U_iso_or_equiv
_atom_site_occupancy
_atom_site_adp_type
_atom_site_refinement_flags_occupancy
Pd1 Pd 0.04000(7) 0.89868(3) 0.23761(6) 0.0162 0.827(5) Uani P
Pd11 Pd 0.0220(3) 0.89478(17) 0.2523(2) 0.0182(5) 0.173(5) Uiso P
Cl1 Cl 0.18192(9) 0.95860(12) 0.35340(8) 0.0257 0.827(5) Uani P
Cl11 Cl 0.1729(5) 0.9809(4) 0.3388(4) 0.0256(13) 0.173(5) Uiso P
P1 P 0.13269(4) 0.76074(4) 0.22713(4) 0.0210 1.0000 Uani .
P2 P -0.10078(5) 1.01322(4) 0.24379(4) 0.0213 1.0000 Uani .
N1 N 0.03714(14) 0.70210(11) 0.15085(11) 0.0234 1.0000 Uani .
N2 N -0.21770(14) 0.96609(11) 0.17769(11) 0.0230 1.0000 Uani .
C1 C 0.0432(2) 0.61646(15) 0.10957(16) 0.0350 1.0000 Uani .
C2 C -0.0526(2) 0.60844(17) 0.04738(17) 0.0394 1.0000 Uani .
C3 C -0.11877(18) 0.69111(15) 0.04866(14) 0.0278 1.0000 Uani .
C4 C -0.06284(17) 0.74814(14) 0.11164(14) 0.0240 1.0000 Uani .
C5 C -0.0736(2) 0.85016(16) 0.12977(15) 0.0196 0.827(5) Uani P
C6 C -0.20163(17) 0.88206(13) 0.13516(13) 0.0223 1.0000 Uani .
C7 C -0.30943(18) 0.85533(14) 0.09444(14) 0.0253 1.0000 Uani .
C8 C -0.39298(18) 0.92446(16) 0.11272(18) 0.0360 1.0000 Uani .
C9 C -0.33571(18) 0.99082(16) 0.16429(18) 0.0358 1.0000 Uani .
C10 C 0.27834(18) 0.75084(15) 0.18080(15) 0.0276 1.0000 Uani .
C11 C 0.2707(2) 0.7862(2) 0.08198(18) 0.0518 1.0000 Uani .
C12 C 0.37009(19) 0.80489(16) 0.24187(17) 0.0336 1.0000 Uani .
C13 C 0.13962(17) 0.69573(14) 0.33544(13) 0.0234 1.0000 Uani .
C14 C 0.1728(2) 0.59396(17) 0.32891(16) 0.0367 1.0000 Uani .
C15 C 0.02169(19) 0.70813(15) 0.37823(15) 0.0313 1.0000 Uani .
C16 C -0.06706(18) 1.12260(14) 0.19043(14) 0.0255 1.0000 Uani .
C17 C -0.0234(2) 1.10419(17) 0.09560(16) 0.0351 1.0000 Uani .
C18 C -0.1656(2) 1.19490(15) 0.18488(17) 0.0352 1.0000 Uani .
C19 C -0.16280(19) 1.03978(15) 0.35237(14) 0.0283 1.0000 Uani .
C20 C -0.0745(2) 1.09709(16) 0.41415(15) 0.0319 1.0000 Uani .
C21 C -0.1949(2) 0.94964(18) 0.39859(17) 0.0440 1.0000 Uani .
C51 C -0.1150(8) 0.8192(7) 0.1868(7) 0.011(2) 0.173(5) Uiso P
H11 H 0.1032 0.5715 0.1223 0.0411 1.0000 Uiso .
H21 H -0.0717 0.5564 0.0097 0.0462 1.0000 Uiso .
H31 H -0.1898 0.7043 0.0119 0.0328 1.0000 Uiso .
H51 H -0.0481 0.8793 0.0767 0.0235 0.8271 Uiso .
H71 H -0.3254 0.8005 0.0602 0.0302 1.0000 Uiso .
H81 H -0.4748 0.9243 0.0924 0.0430 1.0000 Uiso .
H91 H -0.3705 1.0448 0.1872 0.0430 1.0000 Uiso .
H101 H 0.3009 0.6878 0.1811 0.0331 1.0000 Uiso .
H111 H 0.3461 0.7810 0.0584 0.0625 1.0000 Uiso .
H112 H 0.2468 0.8490 0.0808 0.0625 1.0000 Uiso .
H113 H 0.2144 0.7507 0.0454 0.0625 1.0000 Uiso .
H121 H 0.4454 0.7998 0.2180 0.0404 1.0000 Uiso .
H122 H 0.3474 0.8679 0.2432 0.0404 1.0000 Uiso .
H123 H 0.3744 0.7805 0.3023 0.0404 1.0000 Uiso .
H131 H 0.1989 0.7240 0.3757 0.0277 1.0000 Uiso .
H141 H 0.1740 0.5665 0.3879 0.0441 1.0000 Uiso .
H142 H 0.2490 0.5887 0.3065 0.0441 1.0000 Uiso .
H143 H 0.1160 0.5634 0.2882 0.0441 1.0000 Uiso .
H151 H 0.0237 0.6750 0.4343 0.0376 1.0000 Uiso .
H152 H 0.0092 0.7717 0.3897 0.0376 1.0000 Uiso .
H153 H -0.0410 0.6854 0.3373 0.0376 1.0000 Uiso .
H161 H -0.0022 1.1486 0.2268 0.0303 1.0000 Uiso .
H171 H -0.0058 1.1611 0.0676 0.0422 1.0000 Uiso .
H172 H -0.0834 1.0730 0.0584 0.0422 1.0000 Uiso .
H173 H 0.0459 1.0671 0.1021 0.0422 1.0000 Uiso .
H181 H -0.1390 1.2489 0.1561 0.0417 1.0000 Uiso .
H182 H -0.1857 1.2096 0.2450 0.0417 1.0000 Uiso .
H183 H -0.2334 1.1711 0.1501 0.0417 1.0000 Uiso .
H191 H -0.2331 1.0748 0.3397 0.0342 1.0000 Uiso .
H201 H -0.1078 1.1104 0.4702 0.0382 1.0000 Uiso .
H202 H -0.0581 1.1531 0.3840 0.0382 1.0000 Uiso .
H203 H -0.0032 1.0632 0.4264 0.0382 1.0000 Uiso .
H211 H -0.2272 0.9629 0.4551 0.0536 1.0000 Uiso .
H212 H -0.2517 0.9171 0.3596 0.0536 1.0000 Uiso .
H213 H -0.1257 0.9130 0.4098 0.0536 1.0000 Uiso .
H511 H -0.1541 0.7850 0.2308 0.0128 0.1728 Uiso .

loop_
_atom_site_aniso_label
_atom_site_aniso_U_11
_atom_site_aniso_U_22
_atom_site_aniso_U_33
_atom_site_aniso_U_23
_atom_site_aniso_U_13
_atom_site_aniso_U_12
Pd1 0.01582(17) 0.01769(12) 0.01469(18) -0.00143(11) -0.00063(14) -0.00022(11)
Cl1 0.0205(4) 0.0346(6) 0.0214(4) -0.0069(4) -0.0019(3) -0.0055(4)
P1 0.0184(2) 0.0218(3) 0.0220(3) -0.0014(2) -0.0038(2) 0.0020(2)
P2 0.0236(3) 0.0187(3) 0.0213(3) -0.0032(2) -0.0008(2) 0.0016(2)
N1 0.0218(8) 0.0225(9) 0.0248(9) -0.0064(7) -0.0059(7) 0.0057(7)
N2 0.0206(8) 0.0208(9) 0.0271(9) -0.0044(7) -0.0003(7) 0.0022(7)
C1 0.0331(12) 0.0307(13) 0.0391(13) -0.0152(10) -0.0094(10) 0.0160(10)
C2 0.0373(13) 0.0365(13) 0.0418(14) -0.0228(11) -0.0132(10) 0.0125(11)
C3 0.0251(11) 0.0304(12) 0.0265(11) -0.0069(9) -0.0066(9) 0.0050(9)
C4 0.0212(10) 0.0221(10) 0.0275(11) -0.0041(8) -0.0053(8) 0.0047(8)
C5 0.0197(12) 0.0229(13) 0.0160(12) -0.0014(9) -0.0001(9) 0.0022(9)
C6 0.0251(10) 0.0215(11) 0.0194(10) -0.0020(8) -0.0041(8) 0.0056(8)
C7 0.0229(10) 0.0246(11) 0.0281(11) -0.0028(9) -0.0005(8) -0.0006(8)
C8 0.0164(10) 0.0368(13) 0.0543(16) -0.0097(11) -0.0012(10) 0.0005(9)
C9 0.0170(10) 0.0309(12) 0.0596(16) -0.0129(11) 0.0035(10) 0.0043(9)
C10 0.0216(10) 0.0334(12) 0.0276(11) 0.0054(9) 0.0009(8) 0.0043(9)
C11 0.0352(14) 0.084(2) 0.0372(15) 0.0198(14) 0.0080(11) 0.0047(14)
C12 0.0203(11) 0.0295(12) 0.0511(15) 0.0033(11) 0.0029(10) 0.0017(9)
C13 0.0211(10) 0.0270(11) 0.0211(10) -0.0018(8) -0.0041(8) -0.0018(8)
C14 0.0415(13) 0.0338(13) 0.0350(13) 0.0082(11) 0.0038(10) 0.0097(11)
C15 0.0291(11) 0.0332(13) 0.0318(12) -0.0014(10) 0.0040(9) -0.0038(10)
C16 0.0240(10) 0.0236(11) 0.0281(11) -0.0005(8) -0.0023(8) -0.0025(8)
C17 0.0361(12) 0.0368(13) 0.0326(12) 0.0071(11) 0.0040(10) -0.0034(11)
C18 0.0384(13) 0.0251(12) 0.0408(14) 0.0022(10) -0.0041(11) 0.0030(10)
C19 0.0341(12) 0.0268(11) 0.0246(11) -0.0056(9) 0.0063(9) 0.0010(9)
C20 0.0421(13) 0.0294(12) 0.0239(11) -0.0069(10) 0.0019(9) 0.0047(10)
C21 0.0641(18) 0.0395(15) 0.0305(13) -0.0043(11) 0.0163(12) -0.0094(13)

loop_
_atom_type_symbol
_atom_type_scat_dispersion_real
_atom_type_scat_dispersion_imag
_atom_type_scat_Cromer_Mann_a1
_atom_type_scat_Cromer_Mann_b1
_atom_type_scat_Cromer_Mann_a2
_atom_type_scat_Cromer_Mann_b2
_atom_type_scat_Cromer_Mann_a3
_atom_type_scat_Cromer_Mann_b3
_atom_type_scat_Cromer_Mann_a4
_atom_type_scat_Cromer_Mann_b4
_atom_type_scat_Cromer_Mann_c
_atom_type_scat_source
C 0.0033 0.0016 2.3100 20.8439 1.0200 10.2075 1.5886 0.5687 0.8650 51.6512 0.2156 'International Tables Vol C 4.2.6.8 and 6.1.1.4'
H 0.0000 0.0000 0.4930 10.5109 0.3229 26.1257 0.1402 3.1424 0.0408 57.7998 0.0030 'International Tables Vol C 4.2.6.8 and 6.1.1.4'
N 0.0061 0.0033 12.2126 0.0057 3.1322 9.8933 2.0125 28.9975 1.1663 0.5826 -11.5290 'International Tables Vol C 4.2.6.8 and 6.1.1.4'
P 0.1023 0.0942 6.4345 1.9067 4.1791 27.1570 1.7800 0.5260 1.4908 68.1645 1.1149 'International Tables Vol C 4.2.6.8 and 6.1.1.4'
Cl 0.1484 0.1585 11.4604 0.0104 7.1964 1.1662 6.2556 18.5194 1.6455 47.7784 -9.5574 'International Tables Vol C 4.2.6.8 and 6.1.1.4'
Pd -0.9988 1.0072 19.3319 0.6987 15.5017 7.9893 5.2954 25.2052 0.6058 76.8986 5.2659 'International Tables Vol C 4.2.6.8 and 6.1.1.4'

loop_
_geom_angle_atom_site_label_1
_geom_angle_atom_site_label_2
_geom_angle_atom_site_label_3
_geom_angle
_geom_angle_publ_flag
Cl1 Pd1 P1 94.62(5) yes
Cl1 Pd1 P2 97.82(4) yes
P1 Pd1 P2 163.95(4) yes
Cl1 Pd1 C5 175.41(10) yes
P1 Pd1 C5 84.88(7) yes
P2 Pd1 C5 83.52(7) yes
Cl1 Pd1 C51 155.0(3) yes
P1 Pd1 C51 82.8(2) yes
P2 Pd1 C51 81.7(3) yes
Cl11 Pd11 P1 98.51(16) yes
Cl11 Pd11 P2 92.40(16) yes
P1 Pd11 P2 166.71(13) yes
Cl11 Pd11 C51 175.6(4) yes
P1 Pd11 C51 83.0(3) yes
P2 Pd11 C51 86.7(3) yes
Pd11 P1 N1 101.29(8) yes
Pd1 P1 N1 102.17(6) yes
Pd11 P1 C10 128.73(11) yes
Pd1 P1 C10 121.79(8) yes
N1 P1 C10 104.98(10) yes
Pd11 P1 C13 105.93(11) yes
Pd1 P1 C13 112.42(7) yes
N1 P1 C13 106.62(9) yes
C10 P1 C13 107.49(9) yes
Pd1 P2 N2 101.19(6) yes
Pd11 P2 N2 100.06(9) yes
Pd1 P2 C16 116.15(8) yes
Pd11 P2 C16 123.32(12) yes
N2 P2 C16 106.53(9) yes
Pd1 P2 C19 120.03(8) yes
Pd11 P2 C19 113.55(11) yes
N2 P2 C19 103.90(10) yes
C16 P2 C19 107.26(10) yes
P1 N1 C1 132.64(14) yes
P1 N1 C4 118.48(14) yes
C1 N1 C4 108.49(16) yes
P2 N2 C6 118.65(13) yes
P2 N2 C9 131.97(15) yes
C6 N2 C9 108.98(17) yes
N1 C1 C2 107.62(18) yes
N1 C1 H11 126.2 no
C2 C1 H11 126.2 no
C1 C2 C3 108.17(19) yes
C1 C2 H21 125.9 no
C3 C2 H21 125.9 no
C2 C3 C4 107.95(18) yes
C2 C3 H31 126.0 no
C4 C3 H31 126.0 no
N1 C4 C3 107.76(17) yes
N1 C4 C5 118.09(17) yes
C3 C4 C5 132.64(19) yes
N1 C4 C51 110.3(4) yes
C3 C4 C51 131.4(4) yes
C4 C5 Pd1 114.34(14) yes
C4 C5 C6 113.31(18) yes
Pd1 C5 C6 112.90(15) yes
C4 C5 C51 77.0(5) yes
C4 C5 H51 105.0 no
Pd1 C5 H51 105.0 no
C6 C5 H51 105.0 no
C5 C6 N2 116.64(17) yes
C5 C6 C7 134.93(19) yes
N2 C6 C7 107.41(17) yes
N2 C6 C51 114.4(4) yes
C7 C6 C51 124.8(4) yes
C6 C7 C8 107.56(18) yes
C6 C7 H71 126.2 no
C8 C7 H71 126.2 no
C7 C8 C9 108.14(19) yes
C7 C8 H81 125.9 no
C9 C8 H81 125.9 no
N2 C9 C8 107.90(19) yes
N2 C9 H91 126.0 no
C8 C9 H91 126.0 no
P1 C10 C11 109.79(15) yes
P1 C10 C12 109.34(15) yes
C11 C10 C12 111.3(2) yes
P1 C10 H101 108.8 no
C11 C10 H101 108.8 no
C12 C10 H101 108.8 no
C10 C11 H111 109.5 no
C10 C11 H112 109.5 no
H111 C11 H112 109.5 no
C10 C11 H113 109.5 no
H111 C11 H113 109.5 no
H112 C11 H113 109.5 no
C10 C12 H121 109.5 no
C10 C12 H122 109.5 no
H121 C12 H122 109.5 no
C10 C12 H123 109.5 no
H121 C12 H123 109.5 no
H122 C12 H123 109.5 no
P1 C13 C14 115.78(15) yes
P1 C13 C15 108.32(14) yes
C14 C13 C15 111.48(18) yes
P1 C13 H131 106.9 no
C14 C13 H131 106.9 no
C15 C13 H131 106.9 no
C13 C14 H141 109.5 no
C13 C14 H142 109.5 no
H141 C14 H142 109.5 no
C13 C14 H143 109.5 no
H141 C14 H143 109.5 no
H142 C14 H143 109.5 no
C13 C15 H151 109.5 no
C13 C15 H152 109.5 no
H151 C15 H152 109.5 no
C13 C15 H153 109.5 no
H151 C15 H153 109.5 no
H152 C15 H153 109.5 no
P2 C16 C17 109.25(15) yes
P2 C16 C18 116.30(16) yes
C17 C16 C18 111.03(18) yes
P2 C16 H161 106.6 no
C17 C16 H161 106.6 no
C18 C16 H161 106.6 no
C16 C17 H171 109.5 no
C16 C17 H172 109.5 no
H171 C17 H172 109.5 no
C16 C17 H173 109.5 no
H171 C17 H173 109.5 no
H172 C17 H173 109.5 no
C16 C18 H181 109.5 no
C16 C18 H182 109.5 no
H181 C18 H182 109.5 no
C16 C18 H183 109.5 no
H181 C18 H183 109.5 no
H182 C18 H183 109.5 no
P2 C19 C20 110.35(15) yes
P2 C19 C21 108.98(15) yes
C20 C19 C21 111.68(19) yes
P2 C19 H191 108.6 no
C20 C19 H191 108.6 no
C21 C19 H191 108.6 no
C19 C20 H201 109.5 no
C19 C20 H202 109.5 no
H201 C20 H202 109.5 no
C19 C20 H203 109.5 no
H201 C20 H203 109.5 no
H202 C20 H203 109.5 no
C19 C21 H211 109.5 no
C19 C21 H212 109.5 no
H211 C21 H212 109.5 no
C19 C21 H213 109.5 no
H211 C21 H213 109.5 no
H212 C21 H213 109.5 no
C6 C51 C4 107.4(6) yes
C4 C51 Pd1 103.7(5) yes
C6 C51 Pd11 110.2(5) yes
C4 C51 Pd11 110.1(5) yes
C6 C51 H511 109.7 no
C4 C51 H511 109.7 no
Pd11 C51 H511 109.7 no

loop_
_geom_bond_atom_site_label_1
_geom_bond_atom_site_label_2
_geom_bond_distance
_geom_bond_publ_flag
Pd1 Cl1 2.4011(11) yes
Pd1 P1 2.2715(8) yes
Pd1 P2 2.3101(9) yes
Pd1 C5 2.076(2) yes
Pd11 Cl11 2.394(7) yes
Pd11 P1 2.359(3) yes
Pd11 P2 2.208(3) yes
Pd11 C51 2.070(10) yes
P1 N1 1.7157(17) yes
P1 C10 1.839(2) yes
P1 C13 1.841(2) yes
P2 N2 1.7167(17) yes
P2 C16 1.823(2) yes
P2 C19 1.829(2) yes
N1 C1 1.386(3) yes
N1 C4 1.397(2) yes
N2 C6 1.388(2) yes
N2 C9 1.382(2) yes
C1 C2 1.363(3) yes
C1 H11 0.950 no
C2 C3 1.415(3) yes
C2 H21 0.950 no
C3 C4 1.356(3) yes
C3 H31 0.950 no
C4 C5 1.511(3) yes
C4 C51 1.652(10) yes
C5 C6 1.530(3) yes
C5 C51 1.087(10) yes
C5 H51 0.950 no
C6 C7 1.370(3) yes
C6 C51 1.498(9) yes
C7 C8 1.419(3) yes
C7 H71 0.950 no
C8 C9 1.356(3) yes
C8 H81 0.950 no
C9 H91 0.950 no
C10 C11 1.530(3) yes
C10 C12 1.530(3) yes
C10 H101 0.950 no
C11 H111 0.950 no
C11 H112 0.950 no
C11 H113 0.950 no
C12 H121 0.950 no
C12 H122 0.950 no
C12 H123 0.950 no
C13 C14 1.529(3) yes
C13 C15 1.531(3) yes
C13 H131 0.950 no
C14 H141 0.950 no
C14 H142 0.950 no
C14 H143 0.950 no
C15 H151 0.950 no
C15 H152 0.950 no
C15 H153 0.950 no
C16 C17 1.533(3) yes
C16 C18 1.529(3) yes
C16 H161 0.950 no
C17 H171 0.950 no
C17 H172 0.950 no
C17 H173 0.950 no
C18 H181 0.950 no
C18 H182 0.950 no
C18 H183 0.950 no
C19 C20 1.536(3) yes
C19 C21 1.530(3) yes
C19 H191 0.950 no
C20 H201 0.950 no
C20 H202 0.950 no
C20 H203 0.950 no
C21 H211 0.950 no
C21 H212 0.950 no
C21 H213 0.950 no
C51 H511 0.950 no
